data_7104243
loop_
_publ_author_name
'Hung, Chen-Yen'
'Singh, Ashutosh S'
'Chen, Chih-Wei'
'Wen, Yuh-Sheng'
'Sun, Shih-Sheng'

_publ_section_title
;
 Colorimetric and luminescent sensing of F- anion through strong
 anion-pi interaction inside the pi-acidic cavity of a pyridyl-triazine
 bridged trinuclear Re(I)-tricarbonyl diimine complex.
;
_journal_issue 12
_journal_name_full 'Chemical communications (Cambridge, England)'
_journal_page_first 1511
_journal_page_last 1513
_journal_paper_doi 10.1039/b820234f
_journal_volume 34
_journal_year 2009
_chemical_formula_moiety 'C69 H60 F18 N12 O11 P3 Re3'
_chemical_formula_sum 'C69 H60 F18 N12 O11 P3 Re3'
_chemical_formula_weight 2226.80
_chemical_name_systematic
;
?
;
_space_group_IT_number 14
_symmetry_cell_setting monoclinic
_symmetry_space_group_name_Hall '-P 2ybc'
_symmetry_space_group_name_H-M 'P 1 21/c 1'
_atom_sites_solution_hydrogens geom
_atom_sites_solution_primary direct
_atom_sites_solution_secondary difmap
_audit_creation_method SHELXL-97
_cell_angle_alpha 90.00
_cell_angle_beta 99.4580(10)
_cell_angle_gamma 90.00
_cell_formula_units_Z 4
_cell_length_a 22.8100(5)
_cell_length_b 25.0562(5)
_cell_length_c 14.1649(3)
_cell_measurement_reflns_used 9816
_cell_measurement_temperature 150.0(1)
_cell_measurement_theta_max 28.86
_cell_measurement_theta_min 2.43
_cell_volume 7985.6(3)
_computing_cell_refinement 'Bruker SMART'
_computing_data_collection 'Bruker SMART'
_computing_data_reduction 'Bruker SAINT'
_computing_molecular_graphics 'Ortep-3 for Windows (Farrugia, 1997)'
_computing_publication_material 'WinGX publication routines (Farrugia, 1999)'
_computing_structure_refinement 'SHELXL-97 (Sheldrick, 1997)'
_computing_structure_solution 'SHELXS-97 (Sheldrick, 1997)'
_diffrn_ambient_temperature 150.0(1)
_diffrn_measured_fraction_theta_full 0.991
_diffrn_measured_fraction_theta_max 0.991
_diffrn_measurement_device_type 'CCD area detector'
_diffrn_measurement_method 'phi and omega scans'
_diffrn_radiation_monochromator graphite
_diffrn_radiation_source 'fine-focus sealed tube'
_diffrn_radiation_type MoK\a
_diffrn_radiation_wavelength 0.71073
_diffrn_reflns_av_R_equivalents 0.0346
_diffrn_reflns_av_sigmaI/netI 0.0375
_diffrn_reflns_limit_h_max 27
_diffrn_reflns_limit_h_min -26
_diffrn_reflns_limit_k_max 29
_diffrn_reflns_limit_k_min -29
_diffrn_reflns_limit_l_max 14
_diffrn_reflns_limit_l_min -16
_diffrn_reflns_number 52621
_diffrn_reflns_theta_full 25.03
_diffrn_reflns_theta_max 25.03
_diffrn_reflns_theta_min 1.98
_exptl_absorpt_coefficient_mu 4.702
_exptl_absorpt_correction_T_max 0.2679
_exptl_absorpt_correction_T_min 0.2204
_exptl_absorpt_correction_type multi-scan
_exptl_absorpt_process_details 'Bruker SADABS, 1996'
_exptl_crystal_colour yellow
_exptl_crystal_density_diffrn 1.852
_exptl_crystal_density_meas 0
_exptl_crystal_density_method 'not measured'
_exptl_crystal_description prism
_exptl_crystal_F_000 4312
_exptl_crystal_size_max 0.34
_exptl_crystal_size_mid 0.3
_exptl_crystal_size_min 0.28
_refine_diff_density_max 2.952
_refine_diff_density_min -1.283
_refine_diff_density_rms 0.172
_refine_ls_extinction_method none
_refine_ls_goodness_of_fit_ref 1.043
_refine_ls_hydrogen_treatment constr
_refine_ls_matrix_type full
_refine_ls_number_parameters 982
_refine_ls_number_reflns 13979
_refine_ls_number_restraints 0
_refine_ls_restrained_S_all 1.043
_refine_ls_R_factor_all 0.0605
_refine_ls_R_factor_gt 0.0440
_refine_ls_shift/su_max 0.003
_refine_ls_shift/su_mean 0.000
_refine_ls_structure_factor_coef Fsqd
_refine_ls_weighting_details 'calc w=1/[\s^2^(Fo^2^)+(0.0641P)^2^+60.5789P] where P=(Fo^2^+2Fc^2^)/3'
_refine_ls_weighting_scheme calc
_refine_ls_wR_factor_gt 0.1168
_refine_ls_wR_factor_ref 0.1291
_reflns_number_gt 11081
_reflns_number_total 13979
_reflns_threshold_expression >2sigma(I)
_cod_data_source_file B820234F.txt
_cod_data_source_block i9674
_cod_depositor_comments
;
The following automatic conversions were performed:
'_symmetry_cell_setting' value 'Monoclinic' changed to 'monoclinic'
according to '/home/saulius/struct/CIF-dictionaries/cif_core.dic'
dictionary named 'cif_core.dic' version 2.4.1 from 2010-06-29.

Automatic conversion script
Id: cif_fix_enum 1527 2010-12-29 10:47:43Z saulius 
;
_cod_original_sg_symbol_H-M P2(1)/c
_cod_database_code 7104243

loop_
_symmetry_equiv_pos_as_xyz
'x, y, z'
'-x, y+1/2, -z+1/2'
'-x, -y, -z'
'x, -y-1/2, z-1/2'

loop_
_atom_site_label
_atom_site_type_symbol
_atom_site_fract_x
_atom_site_fract_y
_atom_site_fract_z
_atom_site_U_iso_or_equiv
_atom_site_adp_type
_atom_site_occupancy
_atom_site_symmetry_multiplicity
_atom_site_calc_flag
_atom_site_refinement_flags
_atom_site_disorder_assembly
_atom_site_disorder_group
Re1 Re 0.894057(15) 0.980599(14) 0.23756(2) 0.03313(10) Uani 1 1 d . . .
Re2 Re 0.489924(13) 1.170187(13) 0.52327(2) 0.03042(10) Uani 1 1 d . . .
Re3 Re 0.723495(14) 0.791288(12) 0.87115(2) 0.02767(10) Uani 1 1 d . . .
O30 O 0.8836(3) 1.0314(3) 0.0384(5) 0.0535(17) Uani 1 1 d . . .
O31 O 1.0195(3) 0.9453(3) 0.2121(5) 0.0603(19) Uani 1 1 d . . .
O32 O 0.8354(3) 0.8784(3) 0.1447(5) 0.0524(17) Uani 1 1 d . . .
O33 O 0.4314(3) 1.1442(3) 0.3183(4) 0.0436(15) Uani 1 1 d . . .
O34 O 0.4494(3) 1.2857(3) 0.4765(6) 0.064(2) Uani 1 1 d . . .
O35 O 0.3660(2) 1.1589(2) 0.5787(4) 0.0388(14) Uani 1 1 d . . .
O36 O 0.6034(3) 0.7490(3) 0.7703(5) 0.065(2) Uani 1 1 d . . .
O37 O 0.7734(3) 0.6791(2) 0.8455(5) 0.0515(17) Uani 1 1 d . . .
O38 O 0.6886(3) 0.7598(3) 1.0641(4) 0.0472(16) Uani 1 1 d . . .
N1 N 0.7268(3) 0.9419(3) 0.4722(4) 0.0257(14) Uani 1 1 d . . .
N3 N 0.6506(3) 1.0075(3) 0.4543(4) 0.0272(14) Uani 1 1 d . . .
N5 N 0.6560(3) 0.9422(3) 0.5787(4) 0.0271(14) Uani 1 1 d . . .
N9 N 0.8041(3) 1.0075(3) 0.2593(5) 0.0361(16) Uani 1 1 d . . .
N15 N 0.5165(3) 1.0863(3) 0.5641(4) 0.0263(14) Uani 1 1 d . . .
N21 N 0.7474(3) 0.8179(2) 0.7339(4) 0.0266(14) Uani 1 1 d . . .
N40 N 0.9090(3) 0.9550(3) 0.3864(5) 0.0319(15) Uani 1 1 d . . .
N47 N 0.9177(3) 1.0527(3) 0.3202(5) 0.0363(16) Uani 1 1 d . . .
N54 N 0.5439(3) 1.1834(3) 0.6628(5) 0.0347(16) Uani 1 1 d . . .
N61 N 0.5806(3) 1.1780(3) 0.4971(5) 0.0341(16) Uani 1 1 d . . .
N68 N 0.8074(3) 0.8317(3) 0.9229(5) 0.0311(15) Uani 1 1 d . . .
N75 N 0.7005(3) 0.8744(3) 0.8883(4) 0.0290(15) Uani 1 1 d . . .
C2 C 0.6984(3) 0.9837(3) 0.4290(5) 0.0273(17) Uani 1 1 d . . .
C4 C 0.6320(3) 0.9856(3) 0.5308(5) 0.0226(15) Uani 1 1 d . . .
C6 C 0.7041(3) 0.9232(3) 0.5459(5) 0.0268(16) Uani 1 1 d . . .
C7 C 0.7229(3) 1.0061(3) 0.3471(5) 0.0312(18) Uani 1 1 d . . .
C8 C 0.7774(3) 0.9873(3) 0.3292(5) 0.0294(17) Uani 1 1 d . . .
H8 H 0.7961 0.9599 0.3671 0.035 Uiso 1 1 calc R . .
C10 C 0.7767(5) 1.0473(4) 0.2060(7) 0.057(3) Uani 1 1 d . . .
H10 H 0.7951 1.0621 0.1582 0.069 Uiso 1 1 calc R . .
C11 C 0.7225(5) 1.0671(5) 0.2192(8) 0.062(3) Uani 1 1 d . . .
H11 H 0.7044 1.0940 0.1793 0.074 Uiso 1 1 calc R . .
C12 C 0.6949(4) 1.0473(4) 0.2914(7) 0.049(3) Uani 1 1 d . . .
H12 H 0.6588 1.0611 0.3024 0.059 Uiso 1 1 calc R . .
C13 C 0.5817(3) 1.0111(3) 0.5670(5) 0.0261(16) Uani 1 1 d . . .
C14 C 0.5597(3) 1.0594(3) 0.5303(5) 0.0262(16) Uani 1 1 d . . .
H14 H 0.5755 1.0740 0.4796 0.031 Uiso 1 1 calc R . .
C16 C 0.4926(3) 1.0628(3) 0.6334(6) 0.0309(18) Uani 1 1 d . . .
H16 H 0.4618 1.0805 0.6560 0.037 Uiso 1 1 calc R . .
C17 C 0.5104(4) 1.0141(3) 0.6737(6) 0.0354(19) Uani 1 1 d . . .
H17 H 0.4916 0.9990 0.7207 0.042 Uiso 1 1 calc R . .
C18 C 0.5575(4) 0.9886(3) 0.6414(6) 0.0329(18) Uani 1 1 d . . .
H18 H 0.5725 0.9568 0.6693 0.039 Uiso 1 1 calc R . .
C19 C 0.7356(3) 0.8770(3) 0.5986(5) 0.0249(16) Uani 1 1 d . . .
C20 C 0.7180(3) 0.8574(3) 0.6820(5) 0.0233(15) Uani 1 1 d . . .
H20 H 0.6848 0.8723 0.7024 0.028 Uiso 1 1 calc R . .
C22 C 0.7941(3) 0.7956(3) 0.7004(5) 0.0287(17) Uani 1 1 d . . .
H22 H 0.8143 0.7677 0.7349 0.034 Uiso 1 1 calc R . .
C23 C 0.8128(3) 0.8120(3) 0.6186(6) 0.0291(17) Uani 1 1 d . . .
H23 H 0.8450 0.7955 0.5981 0.035 Uiso 1 1 calc R . .
C24 C 0.7835(3) 0.8532(3) 0.5668(5) 0.0275(17) Uani 1 1 d . . .
H24 H 0.7957 0.8650 0.5109 0.033 Uiso 1 1 calc R . .
C30 C 0.8868(4) 1.0119(4) 0.1134(6) 0.038(2) Uani 1 1 d . . .
C31 C 0.9727(4) 0.9576(4) 0.2228(6) 0.043(2) Uani 1 1 d . . .
C32 C 0.8597(4) 0.9153(4) 0.1786(6) 0.042(2) Uani 1 1 d . . .
C33 C 0.4532(3) 1.1538(3) 0.3959(7) 0.0332(18) Uani 1 1 d . . .
C34 C 0.4671(4) 1.2433(3) 0.4956(8) 0.044(2) Uani 1 1 d . . .
C35 C 0.4126(4) 1.1624(3) 0.5595(6) 0.0320(18) Uani 1 1 d . . .
C36 C 0.6475(4) 0.7646(4) 0.8093(7) 0.042(2) Uani 1 1 d . . .
C37 C 0.7544(4) 0.7206(4) 0.8565(6) 0.0362(19) Uani 1 1 d . . .
C38 C 0.7028(4) 0.7714(3) 0.9928(6) 0.0350(19) Uani 1 1 d . . .
C41 C 0.9156(3) 0.9939(3) 0.4539(6) 0.0300(18) Uani 1 1 d . . .
C42 C 0.9210(3) 0.9818(4) 0.5499(6) 0.0363(19) Uani 1 1 d . . .
H42 H 0.9241 1.0094 0.5943 0.044 Uiso 1 1 calc R . .
C43 C 0.9218(4) 0.9302(4) 0.5811(6) 0.040(2) Uani 1 1 d . . .
C44 C 0.9193(4) 0.8904(4) 0.5119(6) 0.040(2) Uani 1 1 d . . .
H44 H 0.9224 0.8547 0.5302 0.048 Uiso 1 1 calc R . .
C45 C 0.9121(3) 0.9039(4) 0.4164(6) 0.0364(19) Uani 1 1 d . . .
H45 H 0.9093 0.8768 0.3710 0.044 Uiso 1 1 calc R . .
C46 C 0.9244(5) 0.9165(4) 0.6860(6) 0.050(2) Uani 1 1 d . . .
H46A H 0.9243 0.8785 0.6936 0.075 Uiso 1 1 calc R . .
H46B H 0.8904 0.9314 0.7085 0.075 Uiso 1 1 calc R . .
H46C H 0.9600 0.9311 0.7224 0.075 Uiso 1 1 calc R . .
C48 C 0.9175(3) 1.0492(3) 0.4159(6) 0.0340(19) Uani 1 1 d . . .
C49 C 0.9206(4) 1.0939(4) 0.4733(6) 0.038(2) Uani 1 1 d . . .
H49 H 0.9196 1.0902 0.5384 0.045 Uiso 1 1 calc R . .
C50 C 0.9253(4) 1.1445(4) 0.4345(7) 0.041(2) Uani 1 1 d . . .
C51 C 0.9257(4) 1.1478(4) 0.3366(7) 0.046(2) Uani 1 1 d . . .
H51 H 0.9287 1.1807 0.3074 0.055 Uiso 1 1 calc R . .
C52 C 0.9214(4) 1.1014(4) 0.2834(7) 0.047(2) Uani 1 1 d . . .
H52 H 0.9211 1.1042 0.2178 0.056 Uiso 1 1 calc R . .
C53 C 0.9292(5) 1.1942(4) 0.4942(8) 0.055(3) Uani 1 1 d . . .
H53A H 0.9316 1.1847 0.5604 0.082 Uiso 1 1 calc R . .
H53B H 0.8945 1.2157 0.4746 0.082 Uiso 1 1 calc R . .
H53C H 0.9640 1.2140 0.4858 0.082 Uiso 1 1 calc R . .
C55 C 0.6036(4) 1.1808(3) 0.6671(7) 0.037(2) Uani 1 1 d . . .
C56 C 0.6419(4) 1.1804(3) 0.7552(7) 0.042(2) Uani 1 1 d . . .
H56 H 0.6826 1.1775 0.7562 0.050 Uiso 1 1 calc R . .
C57 C 0.6205(4) 1.1844(3) 0.8401(7) 0.042(2) Uani 1 1 d . . .
C58 C 0.5595(4) 1.1871(4) 0.8349(7) 0.046(2) Uani 1 1 d . . .
H58 H 0.5430 1.1895 0.8906 0.056 Uiso 1 1 calc R . .
C59 C 0.5228(4) 1.1864(4) 0.7463(7) 0.044(2) Uani 1 1 d . . .
H59 H 0.4819 1.1881 0.7444 0.053 Uiso 1 1 calc R . .
C60 C 0.6610(5) 1.1834(4) 0.9355(8) 0.056(3) Uani 1 1 d . . .
H60A H 0.6505 1.2119 0.9748 0.083 Uiso 1 1 calc R . .
H60B H 0.7014 1.1879 0.9259 0.083 Uiso 1 1 calc R . .
H60C H 0.6570 1.1499 0.9665 0.083 Uiso 1 1 calc R . .
C62 C 0.6238(4) 1.1774(3) 0.5741(7) 0.037(2) Uani 1 1 d . . .
C63 C 0.6833(4) 1.1731(4) 0.5635(8) 0.048(2) Uani 1 1 d . . .
H63 H 0.7124 1.1714 0.6178 0.057 Uiso 1 1 calc R . .
C64 C 0.7001(4) 1.1713(4) 0.4738(8) 0.050(2) Uani 1 1 d . . .
C65 C 0.6544(4) 1.1744(4) 0.3967(8) 0.049(2) Uani 1 1 d . . .
H65 H 0.6636 1.1746 0.3350 0.058 Uiso 1 1 calc R . .
C66 C 0.5961(4) 1.1772(3) 0.4085(7) 0.041(2) Uani 1 1 d . . .
H66 H 0.5665 1.1786 0.3549 0.049 Uiso 1 1 calc R . .
C67 C 0.7637(4) 1.1658(6) 0.4618(9) 0.075(4) Uani 1 1 d . . .
H67A H 0.7798 1.1335 0.4920 0.113 Uiso 1 1 calc R . .
H67B H 0.7859 1.1958 0.4908 0.113 Uiso 1 1 calc R . .
H67C H 0.7663 1.1647 0.3949 0.113 Uiso 1 1 calc R . .
C69 C 0.8059(4) 0.8855(4) 0.9170(6) 0.0357(19) Uani 1 1 d . . .
C70 C 0.8579(4) 0.9152(4) 0.9244(6) 0.039(2) Uani 1 1 d . . .
H70 H 0.8560 0.9520 0.9169 0.046 Uiso 1 1 calc R . .
C71 C 0.9130(4) 0.8894(5) 0.9432(6) 0.046(2) Uani 1 1 d . . .
C72 C 0.9137(4) 0.8357(4) 0.9542(7) 0.049(2) Uani 1 1 d . . .
H72 H 0.9497 0.8177 0.9697 0.058 Uiso 1 1 calc R . .
C73 C 0.8604(4) 0.8075(4) 0.9423(6) 0.040(2) Uani 1 1 d . . .
H73 H 0.8616 0.7705 0.9480 0.049 Uiso 1 1 calc R . .
C74 C 0.9696(5) 0.9226(5) 0.9514(8) 0.068(3) Uani 1 1 d . . .
H74A H 0.9601 0.9575 0.9254 0.101 Uiso 1 1 calc R . .
H74B H 0.9970 0.9055 0.9166 0.101 Uiso 1 1 calc R . .
H74C H 0.9872 0.9257 1.0176 0.101 Uiso 1 1 calc R . .
C76 C 0.7458(4) 0.9096(3) 0.9039(5) 0.0305(18) Uani 1 1 d . . .
C77 C 0.7358(5) 0.9636(4) 0.9105(7) 0.048(2) Uani 1 1 d . . .
H77 H 0.7678 0.9870 0.9224 0.058 Uiso 1 1 calc R . .
C78 C 0.6785(5) 0.9830(4) 0.8994(7) 0.055(3) Uani 1 1 d . . .
C79 C 0.6332(5) 0.9463(4) 0.8856(7) 0.053(3) Uani 1 1 d . . .
H79 H 0.5940 0.9578 0.8801 0.064 Uiso 1 1 calc R . .
C80 C 0.6448(4) 0.8933(4) 0.8799(6) 0.037(2) Uani 1 1 d . . .
H80 H 0.6132 0.8694 0.8698 0.044 Uiso 1 1 calc R . .
C81 C 0.6670(7) 1.0435(4) 0.9056(10) 0.087(4) Uani 1 1 d . . .
H81A H 0.7041 1.0617 0.9254 0.131 Uiso 1 1 calc R . .
H81B H 0.6410 1.0500 0.9512 0.131 Uiso 1 1 calc R . .
H81C H 0.6489 1.0565 0.8439 0.131 Uiso 1 1 calc R . .
P1 P 0.55353(13) 0.3798(3) 0.6407(2) 0.113(2) Uani 1 1 d . . .
F1 F 0.5199(5) 0.3321(6) 0.6764(9) 0.195(8) Uani 1 1 d . . .
F2 F 0.5498(4) 0.3616(9) 0.5365(7) 0.279(12) Uani 1 1 d . . .
F3 F 0.6137(4) 0.3518(4) 0.6721(6) 0.109(3) Uani 1 1 d . . .
F4 F 0.5903(5) 0.4309(6) 0.6108(7) 0.167(6) Uani 1 1 d . . .
F5 F 0.5597(3) 0.4062(3) 0.7442(5) 0.0778(19) Uani 1 1 d . . .
F6 F 0.4951(5) 0.4134(11) 0.6135(8) 0.286(13) Uani 1 1 d . . .
P2 P 0.78889(10) 0.45348(10) 0.19434(17) 0.0414(5) Uani 1 1 d . . .
F7 F 0.7633(6) 0.4461(4) 0.0855(6) 0.146(5) Uani 1 1 d . . .
F8 F 0.7264(4) 0.4722(6) 0.2076(8) 0.174(6) Uani 1 1 d . . .
F9 F 0.8146(5) 0.4600(4) 0.2998(6) 0.141(4) Uani 1 1 d . . .
F10 F 0.7750(4) 0.3944(3) 0.2167(7) 0.128(4) Uani 1 1 d . . .
F11 F 0.8508(4) 0.4329(4) 0.1744(7) 0.121(4) Uani 1 1 d . . .
F12 F 0.8020(5) 0.5119(3) 0.1685(10) 0.161(5) Uani 1 1 d . . .
P3 P 0.96425(7) 0.73230(7) 0.74848(13) 0.0179(4) Uani 1 1 d . . .
F13 F 0.9841(6) 0.7441(4) 0.6526(7) 0.157(5) Uani 1 1 d . . .
F14 F 1.0223(3) 0.7574(4) 0.8099(6) 0.111(3) Uani 1 1 d . . .
F15 F 0.9357(5) 0.7232(4) 0.8434(9) 0.144(5) Uani 1 1 d . . .
F16 F 0.9014(5) 0.7142(4) 0.6901(9) 0.140(4) Uani 1 1 d . . .
F17 F 0.9381(4) 0.7918(3) 0.7463(7) 0.110(3) Uani 1 1 d . . .
F18 F 0.9884(4) 0.6740(3) 0.7578(8) 0.125(4) Uani 1 1 d . . .
O91 O 0.6195 0.9270 0.2644 0.078 Uani 1 1 d . . .
C90 C 0.6210 0.9185 0.1815 0.053 Uani 1 1 d . . .
C92 C 0.5690 0.9255 0.1092 0.111 Uani 1 1 d . . .
H92A H 0.5344 0.9283 0.1393 0.167 Uiso 1 1 calc R . .
H92B H 0.5649 0.8954 0.0667 0.167 Uiso 1 1 calc R . .
H92C H 0.5732 0.9574 0.0734 0.167 Uiso 1 1 calc R . .
C93 C 0.6773 0.9004 0.1498 0.099 Uani 1 1 d . . .
H93A H 0.7066 0.8928 0.2049 0.149 Uiso 1 1 calc R . .
H93B H 0.6917 0.9281 0.1126 0.149 Uiso 1 1 calc R . .
H93C H 0.6696 0.8688 0.1115 0.149 Uiso 1 1 calc R . .
O95 O 0.8082 0.2954 0.4018 0.173 Uiso 1 1 d . . .
C94 C 0.8403 0.3127 0.3574 0.135 Uiso 1 1 d . . .
C96 C 0.8898 0.3468 0.3823 0.117 Uiso 1 1 d . . .
H96A H 0.8912 0.3593 0.4466 0.175 Uiso 1 1 calc R . .
H96B H 0.8864 0.3767 0.3393 0.175 Uiso 1 1 calc R . .
H96C H 0.9257 0.3275 0.3778 0.175 Uiso 1 1 calc R . .
C97 C 0.8510 0.2887 0.2434 0.149 Uiso 1 1 d . . .
H97A H 0.8206 0.2631 0.2206 0.224 Uiso 1 1 calc R . .
H97B H 0.8893 0.2720 0.2488 0.224 Uiso 1 1 calc R . .
H97C H 0.8488 0.3180 0.1992 0.224 Uiso 1 1 calc R . .

loop_
_atom_site_aniso_label
_atom_site_aniso_U_11
_atom_site_aniso_U_22
_atom_site_aniso_U_33
_atom_site_aniso_U_23
_atom_site_aniso_U_13
_atom_site_aniso_U_12
Re1 0.03458(19) 0.0373(2) 0.03077(18) -0.00269(14) 0.01512(14) -0.00088(14)
Re2 0.02245(17) 0.02575(18) 0.0435(2) 0.00065(14) 0.00664(14) 0.00269(12)
Re3 0.02676(17) 0.02706(18) 0.02886(17) 0.00434(13) 0.00357(13) -0.00127(13)
O30 0.069(5) 0.054(4) 0.043(4) 0.005(3) 0.023(3) -0.008(4)
O31 0.036(4) 0.075(5) 0.075(5) -0.014(4) 0.027(4) 0.002(4)
O32 0.060(4) 0.048(4) 0.049(4) -0.009(3) 0.011(3) -0.012(3)
O33 0.040(4) 0.047(4) 0.042(4) 0.010(3) 0.005(3) -0.002(3)
O34 0.039(4) 0.028(4) 0.123(7) 0.011(4) 0.007(4) 0.003(3)
O35 0.025(3) 0.039(3) 0.054(4) -0.009(3) 0.010(3) 0.000(3)
O36 0.047(4) 0.058(5) 0.080(5) 0.028(4) -0.022(4) -0.030(4)
O37 0.085(5) 0.027(4) 0.046(4) 0.007(3) 0.019(4) 0.015(3)
O38 0.048(4) 0.056(4) 0.043(4) 0.013(3) 0.020(3) 0.014(3)
N1 0.025(3) 0.030(4) 0.023(3) -0.001(3) 0.007(3) 0.001(3)
N3 0.023(3) 0.031(4) 0.027(3) 0.003(3) 0.003(3) 0.003(3)
N5 0.024(3) 0.030(4) 0.028(3) -0.002(3) 0.007(3) -0.003(3)
N9 0.034(4) 0.048(4) 0.030(4) 0.005(3) 0.017(3) 0.004(3)
N15 0.018(3) 0.029(4) 0.032(3) -0.002(3) 0.005(3) 0.001(3)
N21 0.028(3) 0.027(4) 0.025(3) 0.004(3) 0.004(3) -0.001(3)
N40 0.024(3) 0.040(4) 0.034(4) 0.000(3) 0.011(3) 0.000(3)
N47 0.040(4) 0.036(4) 0.036(4) -0.001(3) 0.015(3) -0.002(3)
N54 0.024(3) 0.026(4) 0.054(4) -0.006(3) 0.004(3) 0.001(3)
N61 0.028(4) 0.029(4) 0.046(4) 0.000(3) 0.010(3) -0.002(3)
N68 0.027(4) 0.037(4) 0.029(3) -0.005(3) 0.005(3) -0.001(3)
N75 0.039(4) 0.027(4) 0.023(3) 0.003(3) 0.009(3) -0.001(3)
C2 0.026(4) 0.030(4) 0.026(4) 0.002(3) 0.003(3) 0.002(3)
C4 0.019(4) 0.022(4) 0.026(4) 0.001(3) 0.001(3) -0.003(3)
C6 0.028(4) 0.025(4) 0.026(4) 0.000(3) 0.003(3) -0.002(3)
C7 0.031(4) 0.037(5) 0.028(4) 0.002(3) 0.010(3) 0.001(4)
C8 0.029(4) 0.031(4) 0.029(4) 0.004(3) 0.006(3) 0.002(3)
C10 0.059(6) 0.070(7) 0.048(6) 0.032(5) 0.026(5) 0.020(6)
C11 0.060(7) 0.073(8) 0.058(6) 0.038(6) 0.026(5) 0.030(6)
C12 0.042(5) 0.063(7) 0.047(5) 0.025(5) 0.017(4) 0.025(5)
C13 0.026(4) 0.024(4) 0.028(4) 0.000(3) 0.003(3) -0.005(3)
C14 0.027(4) 0.027(4) 0.024(4) -0.004(3) 0.004(3) 0.001(3)
C16 0.023(4) 0.037(5) 0.034(4) -0.006(4) 0.011(3) 0.001(3)
C17 0.030(4) 0.039(5) 0.041(5) 0.003(4) 0.017(4) 0.000(4)
C18 0.033(4) 0.029(4) 0.036(4) 0.003(4) 0.007(4) 0.001(3)
C19 0.024(4) 0.029(4) 0.022(4) -0.001(3) 0.004(3) -0.003(3)
C20 0.020(4) 0.023(4) 0.026(4) 0.000(3) 0.000(3) 0.002(3)
C22 0.028(4) 0.024(4) 0.032(4) 0.005(3) 0.002(3) 0.006(3)
C23 0.026(4) 0.029(4) 0.033(4) 0.000(3) 0.007(3) 0.008(3)
C24 0.027(4) 0.027(4) 0.030(4) -0.003(3) 0.009(3) 0.000(3)
C30 0.043(5) 0.040(5) 0.037(5) 0.000(4) 0.019(4) -0.001(4)
C31 0.047(6) 0.044(5) 0.042(5) -0.008(4) 0.019(4) -0.003(4)
C32 0.049(5) 0.046(6) 0.036(5) -0.004(4) 0.020(4) 0.001(5)
C33 0.025(4) 0.029(4) 0.046(5) 0.009(4) 0.008(4) 0.001(3)
C34 0.034(5) 0.023(5) 0.079(7) 0.008(4) 0.018(5) 0.001(4)
C35 0.034(5) 0.020(4) 0.042(5) -0.006(3) 0.005(4) 0.006(3)
C36 0.042(5) 0.034(5) 0.049(5) 0.014(4) 0.002(4) -0.010(4)
C37 0.041(5) 0.036(5) 0.032(4) 0.005(4) 0.007(4) 0.001(4)
C38 0.029(4) 0.034(5) 0.042(5) 0.006(4) 0.007(4) 0.008(4)
C41 0.019(4) 0.033(4) 0.038(4) -0.005(4) 0.005(3) 0.001(3)
C42 0.027(4) 0.041(5) 0.040(5) -0.002(4) 0.002(4) -0.004(4)
C43 0.024(4) 0.055(6) 0.039(5) 0.004(4) 0.001(4) 0.001(4)
C44 0.028(4) 0.046(5) 0.046(5) 0.004(4) 0.008(4) 0.000(4)
C45 0.027(4) 0.041(5) 0.044(5) -0.003(4) 0.011(4) 0.004(4)
C46 0.057(6) 0.051(6) 0.040(5) 0.008(4) 0.003(5) -0.006(5)
C48 0.023(4) 0.040(5) 0.041(5) -0.010(4) 0.011(3) -0.005(3)
C49 0.028(4) 0.047(6) 0.039(5) -0.008(4) 0.009(4) -0.003(4)
C50 0.034(5) 0.035(5) 0.058(6) -0.018(4) 0.014(4) -0.005(4)
C51 0.058(6) 0.030(5) 0.054(6) 0.004(4) 0.023(5) -0.005(4)
C52 0.059(6) 0.043(6) 0.044(5) 0.005(4) 0.023(5) -0.004(5)
C53 0.065(7) 0.034(5) 0.066(7) -0.012(5) 0.014(5) -0.007(5)
C55 0.027(4) 0.027(4) 0.055(6) -0.005(4) 0.006(4) -0.001(3)
C56 0.027(4) 0.035(5) 0.062(6) -0.005(4) 0.003(4) 0.001(4)
C57 0.039(5) 0.029(5) 0.053(6) -0.009(4) -0.004(4) -0.009(4)
C58 0.045(6) 0.047(6) 0.047(5) -0.016(4) 0.009(4) -0.001(4)
C59 0.039(5) 0.048(6) 0.047(5) -0.015(4) 0.012(4) 0.003(4)
C60 0.050(6) 0.048(6) 0.065(7) -0.009(5) -0.002(5) -0.009(5)
C62 0.027(4) 0.023(4) 0.061(6) 0.003(4) 0.008(4) -0.001(3)
C63 0.027(5) 0.047(6) 0.069(7) 0.004(5) 0.008(4) -0.001(4)
C64 0.032(5) 0.057(6) 0.066(7) 0.006(5) 0.019(5) 0.001(4)
C65 0.042(5) 0.037(5) 0.072(7) 0.009(5) 0.025(5) -0.003(4)
C66 0.036(5) 0.030(5) 0.058(6) 0.004(4) 0.015(4) -0.003(4)
C67 0.030(5) 0.118(11) 0.080(8) 0.003(8) 0.018(5) -0.004(6)
C69 0.043(5) 0.042(5) 0.023(4) -0.005(4) 0.008(4) -0.007(4)
C70 0.046(5) 0.040(5) 0.031(4) -0.005(4) 0.011(4) -0.018(4)
C71 0.029(5) 0.080(8) 0.032(5) -0.014(5) 0.010(4) -0.016(5)
C72 0.038(5) 0.062(7) 0.046(6) -0.009(5) 0.005(4) 0.003(5)
C73 0.035(5) 0.049(6) 0.037(5) 0.005(4) 0.007(4) 0.009(4)
C74 0.051(6) 0.103(10) 0.049(6) -0.019(6) 0.011(5) -0.037(6)
C76 0.041(5) 0.027(4) 0.026(4) 0.000(3) 0.012(3) -0.004(4)
C77 0.059(6) 0.036(5) 0.056(6) 0.002(4) 0.026(5) -0.005(5)
C78 0.087(8) 0.035(5) 0.049(6) 0.008(4) 0.030(6) 0.017(5)
C79 0.054(6) 0.066(7) 0.045(6) 0.015(5) 0.026(5) 0.030(6)
C80 0.032(5) 0.045(5) 0.037(5) 0.004(4) 0.014(4) 0.010(4)
C81 0.126(12) 0.037(6) 0.110(11) -0.012(7) 0.053(9) 0.022(7)
P1 0.0299(15) 0.269(6) 0.0395(16) -0.028(3) 0.0038(13) -0.011(3)
F1 0.113(8) 0.307(18) 0.180(11) -0.176(12) 0.074(8) -0.126(10)
F2 0.077(6) 0.68(4) 0.087(7) -0.177(13) 0.032(5) -0.093(12)
F3 0.087(6) 0.137(8) 0.105(6) -0.042(6) 0.023(5) -0.023(5)
F4 0.116(8) 0.275(15) 0.115(8) 0.109(9) 0.039(6) 0.038(9)
F5 0.074(4) 0.095(5) 0.066(4) -0.005(4) 0.014(3) -0.002(4)
F6 0.066(6) 0.68(4) 0.107(8) 0.060(15) 0.007(6) 0.112(13)
P2 0.0354(12) 0.0415(14) 0.0451(13) 0.0071(11) 0.0002(10) 0.0033(10)
F7 0.237(12) 0.117(8) 0.064(5) 0.001(5) -0.038(6) 0.085(8)
F8 0.083(6) 0.281(15) 0.165(10) 0.109(10) 0.044(6) 0.103(8)
F9 0.177(10) 0.153(9) 0.076(5) -0.041(6) -0.035(6) 0.101(8)
F10 0.116(7) 0.086(6) 0.155(8) 0.058(6) -0.059(6) -0.035(5)
F11 0.082(5) 0.160(9) 0.131(7) 0.074(7) 0.050(5) 0.052(6)
F12 0.142(9) 0.059(5) 0.241(13) 0.043(6) -0.091(9) -0.011(5)
P3 0.0104(8) 0.0102(8) 0.0337(10) 0.0097(7) 0.0050(7) 0.0040(6)
F13 0.262(14) 0.125(8) 0.101(7) -0.017(6) 0.081(8) -0.073(9)
F14 0.078(5) 0.134(8) 0.109(6) 0.052(6) -0.020(5) -0.027(5)
F15 0.192(11) 0.081(6) 0.195(11) 0.019(6) 0.139(9) -0.001(6)
F16 0.115(8) 0.083(6) 0.210(12) -0.016(7) -0.004(8) -0.006(5)
F17 0.105(6) 0.061(5) 0.155(8) 0.002(5) -0.006(6) 0.011(4)
F18 0.131(8) 0.047(4) 0.211(11) 0.026(5) 0.075(7) 0.040(5)
O91 0.062 0.126 0.050 -0.010 0.024 -0.013
C90 0.055 0.069 0.038 -0.011 0.019 -0.007
C92 0.082 0.185 0.064 -0.037 0.003 0.012
C93 0.100 0.139 0.063 -0.026 0.027 0.026

loop_
_atom_type_symbol
_atom_type_description
_atom_type_scat_dispersion_real
_atom_type_scat_dispersion_imag
_atom_type_scat_source
Re Re -1.0185 7.2310 'International Tables Vol C Tables 4.2.6.8 and 6.1.1.4'
P P 0.1023 0.0942 'International Tables Vol C Tables 4.2.6.8 and 6.1.1.4'
F F 0.0171 0.0103 'International Tables Vol C Tables 4.2.6.8 and 6.1.1.4'
O O 0.0106 0.0060 'International Tables Vol C Tables 4.2.6.8 and 6.1.1.4'
N N 0.0061 0.0033 'International Tables Vol C Tables 4.2.6.8 and 6.1.1.4'
C C 0.0033 0.0016 'International Tables Vol C Tables 4.2.6.8 and 6.1.1.4'
H H 0.0000 0.0000 'International Tables Vol C Tables 4.2.6.8 and 6.1.1.4'

loop_
_geom_angle_atom_site_label_1
_geom_angle_atom_site_label_2
_geom_angle_atom_site_label_3
_geom_angle
_geom_angle_site_symmetry_1
_geom_angle_site_symmetry_3
_geom_angle_publ_flag
C30 Re1 C31 87.9(4) . . ?
C30 Re1 C32 89.0(4) . . ?
C31 Re1 C32 91.0(4) . . ?
C30 Re1 N47 97.5(3) . . ?
C31 Re1 N47 98.9(3) . . ?
C32 Re1 N47 168.3(3) . . ?
C30 Re1 N40 172.0(3) . . ?
C31 Re1 N40 90.9(3) . . ?
C32 Re1 N40 99.0(3) . . ?
N47 Re1 N40 74.8(3) . . ?
C30 Re1 N9 93.5(3) . . ?
C31 Re1 N9 178.3(3) . . ?
C32 Re1 N9 89.9(3) . . ?
N47 Re1 N9 80.0(3) . . ?
N40 Re1 N9 87.5(2) . . ?
C33 Re2 C35 87.2(3) . . ?
C33 Re2 C34 87.2(4) . . ?
C35 Re2 C34 85.5(3) . . ?
C33 Re2 N61 98.1(3) . . ?
C35 Re2 N61 174.4(3) . . ?
C34 Re2 N61 96.5(3) . . ?
C33 Re2 N54 171.3(3) . . ?
C35 Re2 N54 100.3(3) . . ?
C34 Re2 N54 97.7(4) . . ?
N61 Re2 N54 74.2(3) . . ?
C33 Re2 N15 95.7(3) . . ?
C35 Re2 N15 93.3(3) . . ?
C34 Re2 N15 176.8(3) . . ?
N61 Re2 N15 84.5(2) . . ?
N54 Re2 N15 79.6(2) . . ?
C38 Re3 C36 89.0(4) . . ?
C38 Re3 C37 90.4(3) . . ?
C36 Re3 C37 87.1(4) . . ?
C38 Re3 N75 92.8(3) . . ?
C36 Re3 N75 99.7(3) . . ?
C37 Re3 N75 172.5(3) . . ?
C38 Re3 N68 98.6(3) . . ?
C36 Re3 N68 170.5(3) . . ?
C37 Re3 N68 98.4(3) . . ?
N75 Re3 N68 74.5(2) . . ?
C38 Re3 N21 177.4(3) . . ?
C36 Re3 N21 92.2(3) . . ?
C37 Re3 N21 92.0(3) . . ?
N75 Re3 N21 84.7(2) . . ?
N68 Re3 N21 79.9(2) . . ?
C6 N1 C2 114.7(6) . . ?
C2 N3 C4 114.3(6) . . ?
C6 N5 C4 113.5(6) . . ?
C10 N9 C8 117.8(7) . . ?
C10 N9 Re1 120.1(6) . . ?
C8 N9 Re1 121.9(5) . . ?
C16 N15 C14 116.8(7) . . ?
C16 N15 Re2 118.6(5) . . ?
C14 N15 Re2 124.2(5) . . ?
C20 N21 C22 117.6(6) . . ?
C20 N21 Re3 122.0(5) . . ?
C22 N21 Re3 120.4(5) . . ?
C45 N40 C41 117.8(7) . . ?
C45 N40 Re1 125.2(6) . . ?
C41 N40 Re1 116.9(5) . . ?
C52 N47 C48 117.4(7) . . ?
C52 N47 Re1 125.1(6) . . ?
C48 N47 Re1 116.3(5) . . ?
C59 N54 C55 117.6(8) . . ?
C59 N54 Re2 125.0(6) . . ?
C55 N54 Re2 116.7(6) . . ?
C62 N61 C66 118.8(7) . . ?
C62 N61 Re2 116.9(6) . . ?
C66 N61 Re2 123.8(6) . . ?
C73 N68 C69 118.6(8) . . ?
C73 N68 Re3 124.8(6) . . ?
C69 N68 Re3 115.4(5) . . ?
C80 N75 C76 118.1(7) . . ?
C80 N75 Re3 124.8(6) . . ?
C76 N75 Re3 117.0(5) . . ?
N1 C2 N3 125.7(7) . . ?
N1 C2 C7 116.3(7) . . ?
N3 C2 C7 118.0(7) . . ?
N3 C4 N5 125.3(7) . . ?
N3 C4 C13 118.0(6) . . ?
N5 C4 C13 116.7(6) . . ?
N1 C6 N5 126.4(7) . . ?
N1 C6 C19 116.6(7) . . ?
N5 C6 C19 117.0(6) . . ?
C8 C7 C12 119.2(7) . . ?
C8 C7 C2 118.7(7) . . ?
C12 C7 C2 122.0(7) . . ?
N9 C8 C7 122.3(7) . . ?
N9 C8 H8 118.8 . . ?
C7 C8 H8 118.8 . . ?
N9 C10 C11 122.7(8) . . ?
N9 C10 H10 118.7 . . ?
C11 C10 H10 118.7 . . ?
C10 C11 C12 120.1(9) . . ?
C10 C11 H11 119.9 . . ?
C12 C11 H11 119.9 . . ?
C11 C12 C7 117.7(8) . . ?
C11 C12 H12 121.1 . . ?
C7 C12 H12 121.1 . . ?
C14 C13 C18 118.5(7) . . ?
C14 C13 C4 120.3(7) . . ?
C18 C13 C4 121.2(7) . . ?
N15 C14 C13 123.3(7) . . ?
N15 C14 H14 118.4 . . ?
C13 C14 H14 118.4 . . ?
N15 C16 C17 124.5(7) . . ?
N15 C16 H16 117.8 . . ?
C17 C16 H16 117.8 . . ?
C16 C17 C18 117.5(7) . . ?
C16 C17 H17 121.3 . . ?
C18 C17 H17 121.3 . . ?
C13 C18 C17 119.3(8) . . ?
C13 C18 H18 120.4 . . ?
C17 C18 H18 120.4 . . ?
C24 C19 C20 118.5(7) . . ?
C24 C19 C6 120.8(7) . . ?
C20 C19 C6 120.7(7) . . ?
N21 C20 C19 122.1(7) . . ?
N21 C20 H20 118.9 . . ?
C19 C20 H20 118.9 . . ?
N21 C22 C23 123.2(7) . . ?
N21 C22 H22 118.4 . . ?
C23 C22 H22 118.4 . . ?
C22 C23 C24 119.2(7) . . ?
C22 C23 H23 120.4 . . ?
C24 C23 H23 120.4 . . ?
C23 C24 C19 119.4(7) . . ?
C23 C24 H24 120.3 . . ?
C19 C24 H24 120.3 . . ?
O30 C30 Re1 178.6(9) . . ?
O31 C31 Re1 177.8(9) . . ?
O32 C32 Re1 174.8(8) . . ?
O33 C33 Re2 179.2(8) . . ?
O34 C34 Re2 175.1(8) . . ?
O35 C35 Re2 177.8(8) . . ?
O36 C36 Re3 177.9(9) . . ?
O37 C37 Re3 178.0(8) . . ?
O38 C38 Re3 177.9(7) . . ?
N40 C41 C42 121.3(8) . . ?
N40 C41 C48 114.9(7) . . ?
C42 C41 C48 123.8(7) . . ?
C43 C42 C41 121.4(8) . . ?
C43 C42 H42 119.3 . . ?
C41 C42 H42 119.3 . . ?
C42 C43 C44 116.9(8) . . ?
C42 C43 C46 121.8(9) . . ?
C44 C43 C46 121.2(9) . . ?
C45 C44 C43 120.0(9) . . ?
C45 C44 H44 120.0 . . ?
C43 C44 H44 120.0 . . ?
N40 C45 C44 122.3(8) . . ?
N40 C45 H45 118.9 . . ?
C44 C45 H45 118.9 . . ?
C43 C46 H46A 109.5 . . ?
C43 C46 H46B 109.5 . . ?
H46A C46 H46B 109.5 . . ?
C43 C46 H46C 109.5 . . ?
H46A C46 H46C 109.5 . . ?
H46B C46 H46C 109.5 . . ?
N47 C48 C49 121.9(8) . . ?
N47 C48 C41 115.1(7) . . ?
C49 C48 C41 122.9(8) . . ?
C48 C49 C50 120.4(8) . . ?
C48 C49 H49 119.8 . . ?
C50 C49 H49 119.8 . . ?
C51 C50 C49 117.4(8) . . ?
C51 C50 C53 120.3(9) . . ?
C49 C50 C53 122.4(9) . . ?
C52 C51 C50 118.9(8) . . ?
C52 C51 H51 120.5 . . ?
C50 C51 H51 120.5 . . ?
N47 C52 C51 124.0(9) . . ?
N47 C52 H52 118.0 . . ?
C51 C52 H52 118.0 . . ?
C50 C53 H53A 109.5 . . ?
C50 C53 H53B 109.5 . . ?
H53A C53 H53B 109.5 . . ?
C50 C53 H53C 109.5 . . ?
H53A C53 H53C 109.5 . . ?
H53B C53 H53C 109.5 . . ?
N54 C55 C56 121.1(8) . . ?
N54 C55 C62 115.1(8) . . ?
C56 C55 C62 123.9(8) . . ?
C57 C56 C55 121.4(8) . . ?
C57 C56 H56 119.3 . . ?
C55 C56 H56 119.3 . . ?
C56 C57 C58 117.1(8) . . ?
C56 C57 C60 122.1(9) . . ?
C58 C57 C60 120.8(9) . . ?
C57 C58 C59 120.0(9) . . ?
C57 C58 H58 120.0 . . ?
C59 C58 H58 120.0 . . ?
N54 C59 C58 122.9(8) . . ?
N54 C59 H59 118.6 . . ?
C58 C59 H59 118.6 . . ?
C57 C60 H60A 109.5 . . ?
C57 C60 H60B 109.5 . . ?
H60A C60 H60B 109.5 . . ?
C57 C60 H60C 109.5 . . ?
H60A C60 H60C 109.5 . . ?
H60B C60 H60C 109.5 . . ?
N61 C62 C63 120.7(9) . . ?
N61 C62 C55 115.6(7) . . ?
C63 C62 C55 123.8(8) . . ?
C64 C63 C62 121.4(9) . . ?
C64 C63 H63 119.3 . . ?
C62 C63 H63 119.3 . . ?
C65 C64 C63 115.9(9) . . ?
C65 C64 C67 122.3(10) . . ?
C63 C64 C67 121.8(10) . . ?
C66 C65 C64 121.8(10) . . ?
C66 C65 H65 119.1 . . ?
C64 C65 H65 119.1 . . ?
N61 C66 C65 121.3(9) . . ?
N61 C66 H66 119.4 . . ?
C65 C66 H66 119.4 . . ?
C64 C67 H67A 109.5 . . ?
C64 C67 H67B 109.5 . . ?
H67A C67 H67B 109.5 . . ?
C64 C67 H67C 109.5 . . ?
H67A C67 H67C 109.5 . . ?
H67B C67 H67C 109.5 . . ?
N68 C69 C70 121.0(8) . . ?
N68 C69 C76 115.4(7) . . ?
C70 C69 C76 123.5(8) . . ?
C69 C70 C71 119.8(9) . . ?
C69 C70 H70 120.1 . . ?
C71 C70 H70 120.1 . . ?
C72 C71 C70 118.3(8) . . ?
C72 C71 C74 122.6(10) . . ?
C70 C71 C74 119.1(10) . . ?
C71 C72 C73 119.8(9) . . ?
C71 C72 H72 120.1 . . ?
C73 C72 H72 120.1 . . ?
N68 C73 C72 122.3(9) . . ?
N68 C73 H73 118.8 . . ?
C72 C73 H73 118.8 . . ?
C71 C74 H74A 109.5 . . ?
C71 C74 H74B 109.5 . . ?
H74A C74 H74B 109.5 . . ?
C71 C74 H74C 109.5 . . ?
H74A C74 H74C 109.5 . . ?
H74B C74 H74C 109.5 . . ?
N75 C76 C77 121.6(8) . . ?
N75 C76 C69 114.9(7) . . ?
C77 C76 C69 123.4(8) . . ?
C76 C77 C78 120.1(9) . . ?
C76 C77 H77 119.9 . . ?
C78 C77 H77 119.9 . . ?
C79 C78 C77 117.1(9) . . ?
C79 C78 C81 122.5(11) . . ?
C77 C78 C81 120.4(11) . . ?
C80 C79 C78 120.9(9) . . ?
C80 C79 H79 119.5 . . ?
C78 C79 H79 119.5 . . ?
N75 C80 C79 122.0(9) . . ?
N75 C80 H80 119.0 . . ?
C79 C80 H80 119.0 . . ?
C78 C81 H81A 109.5 . . ?
C78 C81 H81B 109.5 . . ?
H81A C81 H81B 109.5 . . ?
C78 C81 H81C 109.5 . . ?
H81A C81 H81C 109.5 . . ?
H81B C81 H81C 109.5 . . ?
F2 P1 F3 92.8(7) . . ?
F2 P1 F1 97.6(9) . . ?
F3 P1 F1 91.1(8) . . ?
F2 P1 F6 90.8(8) . . ?
F3 P1 F6 174.4(10) . . ?
F1 P1 F6 92.8(9) . . ?
F2 P1 F5 172.5(10) . . ?
F3 P1 F5 89.0(4) . . ?
F1 P1 F5 89.7(5) . . ?
F6 P1 F5 86.9(7) . . ?
F2 P1 F4 86.2(9) . . ?
F3 P1 F4 87.8(5) . . ?
F1 P1 F4 176.1(6) . . ?
F6 P1 F4 88.1(10) . . ?
F5 P1 F4 86.6(6) . . ?
F9 P2 F8 93.6(6) . . ?
F9 P2 F12 94.2(7) . . ?
F8 P2 F12 87.8(7) . . ?
F9 P2 F10 87.8(6) . . ?
F8 P2 F10 92.3(7) . . ?
F12 P2 F10 178.1(6) . . ?
F9 P2 F7 179.0(5) . . ?
F8 P2 F7 87.3(6) . . ?
F12 P2 F7 86.2(6) . . ?
F10 P2 F7 91.9(6) . . ?
F9 P2 F11 89.9(5) . . ?
F8 P2 F11 176.3(7) . . ?
F12 P2 F11 93.1(6) . . ?
F10 P2 F11 86.8(6) . . ?
F7 P2 F11 89.1(6) . . ?
F13 P3 F18 96.0(6) . . ?
F13 P3 F14 93.9(6) . . ?
F18 P3 F14 94.2(6) . . ?
F13 P3 F16 88.1(7) . . ?
F18 P3 F16 93.0(6) . . ?
F14 P3 F16 172.3(5) . . ?
F13 P3 F17 88.0(6) . . ?
F18 P3 F17 175.9(6) . . ?
F14 P3 F17 85.2(5) . . ?
F16 P3 F17 87.4(5) . . ?
F13 P3 F15 172.8(7) . . ?
F18 P3 F15 89.0(5) . . ?
F14 P3 F15 90.8(6) . . ?
F16 P3 F15 86.6(7) . . ?
F17 P3 F15 87.0(5) . . ?
O91 C90 C92 121.338(1) . . ?
O91 C90 C93 120.765(2) . . ?
C92 C90 C93 117.896(1) . . ?
C90 C92 H92A 109.5 . . ?
C90 C92 H92B 109.5 . . ?
H92A C92 H92B 109.5 . . ?
C90 C92 H92C 109.5 . . ?
H92A C92 H92C 109.5 . . ?
H92B C92 H92C 109.5 . . ?
C90 C93 H93A 109.5 . . ?
C90 C93 H93B 109.5 . . ?
H93A C93 H93B 109.5 . . ?
C90 C93 H93C 109.5 . . ?
H93A C93 H93C 109.5 . . ?
H93B C93 H93C 109.5 . . ?
O95 C94 C96 131.280(1) . . ?
O95 C94 C97 125.041(1) . . ?
C96 C94 C97 102.002(1) . . ?
C94 C96 H96A 109.5 . . ?
C94 C96 H96B 109.5 . . ?
H96A C96 H96B 109.5 . . ?
C94 C96 H96C 109.5 . . ?
H96A C96 H96C 109.5 . . ?
H96B C96 H96C 109.5 . . ?
C94 C97 H97A 109.5 . . ?
C94 C97 H97B 109.5 . . ?
H97A C97 H97B 109.5 . . ?
C94 C97 H97C 109.5 . . ?
H97A C97 H97C 109.5 . . ?
H97B C97 H97C 109.5 . . ?

loop_
_geom_bond_atom_site_label_1
_geom_bond_atom_site_label_2
_geom_bond_distance
_geom_bond_site_symmetry_2
_geom_bond_publ_flag
Re1 C30 1.908(9) . ?
Re1 C31 1.928(10) . ?
Re1 C32 1.944(10) . ?
Re1 N47 2.173(7) . ?
Re1 N40 2.176(7) . ?
Re1 N9 2.228(7) . ?
Re2 C33 1.906(9) . ?
Re2 C35 1.926(9) . ?
Re2 C34 1.927(9) . ?
Re2 N61 2.170(7) . ?
Re2 N54 2.175(7) . ?
Re2 N15 2.236(6) . ?
Re3 C38 1.926(9) . ?
Re3 C36 1.929(9) . ?
Re3 C37 1.931(9) . ?
Re3 N75 2.170(6) . ?
Re3 N68 2.184(7) . ?
Re3 N21 2.207(6) . ?
O30 C30 1.160(10) . ?
O31 C31 1.146(11) . ?
O32 C32 1.141(11) . ?
O33 C33 1.154(10) . ?
O34 C34 1.152(10) . ?
O35 C35 1.142(10) . ?
O36 C36 1.134(10) . ?
O37 C37 1.147(10) . ?
O38 C38 1.147(10) . ?
N1 C6 1.325(9) . ?
N1 C2 1.327(10) . ?
N3 C2 1.343(10) . ?
N3 C4 1.345(9) . ?
N5 C6 1.345(10) . ?
N5 C4 1.350(9) . ?
N9 C10 1.344(12) . ?
N9 C8 1.344(10) . ?
N15 C16 1.336(10) . ?
N15 C14 1.346(9) . ?
N21 C20 1.346(9) . ?
N21 C22 1.355(10) . ?
N40 C45 1.347(11) . ?
N40 C41 1.356(10) . ?
N47 C52 1.335(11) . ?
N47 C48 1.359(10) . ?
N54 C59 1.351(11) . ?
N54 C55 1.354(10) . ?
N61 C62 1.345(11) . ?
N61 C66 1.357(11) . ?
N68 C73 1.340(11) . ?
N68 C69 1.350(11) . ?
N75 C80 1.344(10) . ?
N75 C76 1.348(10) . ?
C2 C7 1.478(11) . ?
C4 C13 1.476(10) . ?
C6 C19 1.496(10) . ?
C7 C8 1.390(11) . ?
C7 C12 1.391(12) . ?
C8 H8 0.9300 . ?
C10 C11 1.371(14) . ?
C10 H10 0.9300 . ?
C11 C12 1.379(13) . ?
C11 H11 0.9300 . ?
C12 H12 0.9300 . ?
C13 C14 1.379(11) . ?
C13 C18 1.387(11) . ?
C14 H14 0.9300 . ?
C16 C17 1.379(12) . ?
C16 H16 0.9300 . ?
C17 C18 1.390(11) . ?
C17 H17 0.9300 . ?
C18 H18 0.9300 . ?
C19 C24 1.382(10) . ?
C19 C20 1.399(10) . ?
C20 H20 0.9300 . ?
C22 C23 1.362(11) . ?
C22 H22 0.9300 . ?
C23 C24 1.376(11) . ?
C23 H23 0.9300 . ?
C24 H24 0.9300 . ?
C41 C42 1.379(12) . ?
C41 C48 1.491(12) . ?
C42 C43 1.367(12) . ?
C42 H42 0.9300 . ?
C43 C44 1.392(13) . ?
C43 C46 1.516(12) . ?
C44 C45 1.379(12) . ?
C44 H44 0.9300 . ?
C45 H45 0.9300 . ?
C46 H46A 0.9600 . ?
C46 H46B 0.9600 . ?
C46 H46C 0.9600 . ?
C48 C49 1.378(12) . ?
C49 C50 1.394(13) . ?
C49 H49 0.9300 . ?
C50 C51 1.392(13) . ?
C50 C53 1.498(12) . ?
C51 C52 1.380(13) . ?
C51 H51 0.9300 . ?
C52 H52 0.9300 . ?
C53 H53A 0.9600 . ?
C53 H53B 0.9600 . ?
C53 H53C 0.9600 . ?
C55 C56 1.401(12) . ?
C55 C62 1.468(13) . ?
C56 C57 1.373(13) . ?
C56 H56 0.9300 . ?
C57 C58 1.384(13) . ?
C57 C60 1.506(13) . ?
C58 C59 1.389(13) . ?
C58 H58 0.9300 . ?
C59 H59 0.9300 . ?
C60 H60A 0.9600 . ?
C60 H60B 0.9600 . ?
C60 H60C 0.9600 . ?
C62 C63 1.395(12) . ?
C63 C64 1.386(14) . ?
C63 H63 0.9300 . ?
C64 C65 1.383(14) . ?
C64 C67 1.495(13) . ?
C65 C66 1.370(12) . ?
C65 H65 0.9300 . ?
C66 H66 0.9300 . ?
C67 H67A 0.9600 . ?
C67 H67B 0.9600 . ?
C67 H67C 0.9600 . ?
C69 C70 1.389(12) . ?
C69 C76 1.481(12) . ?
C70 C71 1.399(13) . ?
C70 H70 0.9300 . ?
C71 C72 1.356(14) . ?
C71 C74 1.524(13) . ?
C72 C73 1.392(13) . ?
C72 H72 0.9300 . ?
C73 H73 0.9300 . ?
C74 H74A 0.9600 . ?
C74 H74B 0.9600 . ?
C74 H74C 0.9600 . ?
C76 C77 1.377(12) . ?
C77 C78 1.381(15) . ?
C77 H77 0.9300 . ?
C78 C79 1.374(15) . ?
C78 C81 1.543(14) . ?
C79 C80 1.359(13) . ?
C79 H79 0.9300 . ?
C80 H80 0.9300 . ?
C81 H81A 0.9600 . ?
C81 H81B 0.9600 . ?
C81 H81C 0.9600 . ?
P1 F2 1.534(9) . ?
P1 F3 1.540(10) . ?
P1 F1 1.549(15) . ?
P1 F6 1.569(14) . ?
P1 F5 1.594(7) . ?
P1 F4 1.625(13) . ?
P2 F9 1.522(8) . ?
P2 F8 1.541(9) . ?
P2 F12 1.550(9) . ?
P2 F10 1.557(8) . ?
P2 F7 1.567(8) . ?
P2 F11 1.573(8) . ?
P3 F13 1.529(9) . ?
P3 F18 1.558(7) . ?
P3 F14 1.590(8) . ?
P3 F16 1.600(10) . ?
P3 F17 1.604(8) . ?
P3 F15 1.605(9) . ?
O91 C90 1.1995 . ?
C90 C92 1.4457 . ?
C90 C93 1.4970 . ?
C92 H92A 0.9600 . ?
C92 H92B 0.9600 . ?
C92 H92C 0.9600 . ?
C93 H93A 0.9600 . ?
C93 H93B 0.9600 . ?
C93 H93C 0.9600 . ?
O95 C94 1.1274 . ?
C94 C96 1.4133 . ?
C94 C97 1.7776 . ?
C96 H96A 0.9600 . ?
C96 H96B 0.9600 . ?
C96 H96C 0.9600 . ?
C97 H97A 0.9600 . ?
C97 H97B 0.9600 . ?
C97 H97C 0.9600 . ?
